data_4310776
loop_
_publ_author_name
'Hongshan He'
'Douglas P. Linder'
'Kenton R. Rodgers'
'Indrani Chakraborty'
'Atta M. Arif'

_publ_section_title
;
 A Thiazole-containing Tripodal Ligand: Synthesis, Characterization, and
 Interactions with Metal Ions and Matrix Metalloproteinases
;
_journal_name_full 'Inorganic Chemistry'
_journal_page_first 2392
_journal_page_last 2401
_journal_paper_doi 10.1021/ic034811q
_journal_volume 43
_journal_year 2004
_chemical_formula_sum 'C18 H21 Cl2 N7 O8 S3 Zn'
_chemical_formula_weight 695.87
_chemical_name_systematic
; 
 ? 
;
_space_group_IT_number 14
_symmetry_cell_setting monoclinic
_symmetry_space_group_name_Hall '-P 2ybc'
_symmetry_space_group_name_H-M 'P 1 21/c 1'
_atom_sites_solution_hydrogens geom
_atom_sites_solution_primary direct
_atom_sites_solution_secondary difmap
_audit_creation_method SHELXL-97
_cell_angle_alpha 90.00
_cell_angle_beta 95.3430(10)
_cell_angle_gamma 90.00
_cell_formula_units_Z 4
_cell_length_a 16.5672(13)
_cell_length_b 9.0227(7)
_cell_length_c 18.0083(14)
_cell_measurement_temperature 297(2)
_cell_volume 2680.2(4)
_computing_cell_refinement 'Bruker SMART'
_computing_data_collection 'Bruker SMART'
_computing_data_reduction 'Bruker SHELXTL'
_computing_molecular_graphics 'Bruker SHELXTL'
_computing_publication_material 'Bruker SHELXTL'
_computing_structure_refinement 'SHELXL-97 (Sheldrick, 1997)'
_computing_structure_solution 'SHELXS-97 (Sheldrick, 1990)'
_diffrn_ambient_temperature 297(2)
_diffrn_measured_fraction_theta_full 0.926
_diffrn_measured_fraction_theta_max 0.926
_diffrn_measurement_device_type 'CCD area detector'
_diffrn_measurement_method 'phi and omega scans'
_diffrn_radiation_monochromator graphite
_diffrn_radiation_source 'fine-focus sealed tube'
_diffrn_radiation_type MoK\a
_diffrn_radiation_wavelength 0.71073
_diffrn_reflns_av_R_equivalents 0.0224
_diffrn_reflns_av_sigmaI/netI 0.0360
_diffrn_reflns_limit_h_max 21
_diffrn_reflns_limit_h_min -21
_diffrn_reflns_limit_k_max 11
_diffrn_reflns_limit_k_min -11
_diffrn_reflns_limit_l_max 23
_diffrn_reflns_limit_l_min -15
_diffrn_reflns_number 15956
_diffrn_reflns_theta_full 28.28
_diffrn_reflns_theta_max 28.28
_diffrn_reflns_theta_min 2.27
_exptl_absorpt_coefficient_mu 1.407
_exptl_absorpt_correction_type none
_exptl_crystal_colour 'clear lt ye'
_exptl_crystal_density_diffrn 1.725
_exptl_crystal_density_method 'not measured'
_exptl_crystal_description prism
_exptl_crystal_F_000 1416
_exptl_crystal_size_max 0.2
_exptl_crystal_size_mid 0.24
_exptl_crystal_size_min 0.80
_refine_diff_density_max 0.725
_refine_diff_density_min -0.486
_refine_diff_density_rms 0.065
_refine_ls_extinction_method none
_refine_ls_goodness_of_fit_ref 0.935
_refine_ls_hydrogen_treatment mixed
_refine_ls_matrix_type full
_refine_ls_number_parameters 352
_refine_ls_number_reflns 6138
_refine_ls_number_restraints 0
_refine_ls_restrained_S_all 0.935
_refine_ls_R_factor_all 0.0552
_refine_ls_R_factor_gt 0.0355
_refine_ls_shift/su_max 0.001
_refine_ls_shift/su_mean 0.000
_refine_ls_structure_factor_coef Fsqd
_refine_ls_weighting_details 'calc w=1/[\s^2^(Fo^2^)+(0.0624P)^2^+0.0000P] where P=(Fo^2^+2Fc^2^)/3'
_refine_ls_weighting_scheme calc
_refine_ls_wR_factor_gt 0.0968
_refine_ls_wR_factor_ref 0.1015
_reflns_number_gt 4127
_reflns_number_total 6138
_reflns_threshold_expression >2sigma(I)
_cod_data_source_file ic034811qsi20031210_011703_1.cif
_cod_data_source_block 1:[Zn(Tatren)](ClO4)2
_cod_depositor_comments
;
The following automatic conversions were performed:
'_symmetry_cell_setting' value 'Monoclinic' changed to 'monoclinic'
according to '/home/saulius/struct/CIF-dictionaries/cif_core.dic'
dictionary named 'cif_core.dic' version 2.4.1 from 2010-06-29.

Automatic conversion script
Id: cif_fix_enum 1527 2010-12-29 10:47:43Z saulius 

2020-10-30
Z value and formula fixed to values more according to usual
chemical conventions.                 miguel
;
_cod_original_formula_sum 'C36 H42 Cl4 N14 O16 S6 Zn2'
_cod_original_formula_weight 1391.74
_cod_original_formula_units_Z 2
_cod_database_code 4310776

loop_
_symmetry_equiv_pos_as_xyz
'x, y, z'
'-x, y+1/2, -z+1/2'
'-x, -y, -z'
'x, -y-1/2, z-1/2'

loop_
_atom_site_label
_atom_site_type_symbol
_atom_site_fract_x
_atom_site_fract_y
_atom_site_fract_z
_atom_site_U_iso_or_equiv
_atom_site_adp_type
_atom_site_occupancy
_atom_site_symmetry_multiplicity
_atom_site_calc_flag
_atom_site_refinement_flags
_atom_site_disorder_assembly
_atom_site_disorder_group
Zn1 Zn -0.247571(17) -0.49502(3) -0.490587(17) 0.03639(10) Uani 1 1 d . . .
Cl1 Cl -0.44620(4) -0.59549(9) -0.11283(4) 0.0520(2) Uani 1 1 d . . .
Cl2 Cl 0.11021(4) -0.01026(8) -0.69021(4) 0.04883(18) Uani 1 1 d . . .
O1 O -0.36800(18) -0.5366(4) -0.1003(3) 0.1312(15) Uani 1 1 d . . .
O2 O -0.50572(16) -0.4817(3) -0.10577(16) 0.0805(8) Uani 1 1 d . . .
O3 O -0.46014(19) -0.6593(4) -0.18455(14) 0.0995(10) Uani 1 1 d . . .
O4 O -0.45498(18) -0.7104(4) -0.06025(16) 0.0996(10) Uani 1 1 d . . .
O5 O 0.0815(4) 0.1292(5) -0.6935(3) 0.196(2) Uani 1 1 d . . .
O6 O 0.18621(19) -0.0051(4) -0.71688(19) 0.1250(14) Uani 1 1 d . . .
O7 O 0.1105(2) -0.0782(7) -0.6244(2) 0.194(2) Uani 1 1 d . . .
O8 O 0.0556(2) -0.0863(5) -0.74249(19) 0.1420(16) Uani 1 1 d . . .
S1 S -0.44243(4) -0.34136(10) -0.67019(4) 0.0531(2) Uani 1 1 d . . .
S2 S -0.01313(4) -0.25696(9) -0.54631(4) 0.0500(2) Uani 1 1 d . . .
S3 S -0.16549(6) -0.95992(9) -0.56232(5) 0.0587(2) Uani 1 1 d . . .
N1 N -0.28978(13) -0.4774(3) -0.33647(12) 0.0409(5) Uani 1 1 d . . .
N2 N -0.32770(13) -0.3178(2) -0.46911(12) 0.0411(5) Uani 1 1 d . . .
N3 N -0.32868(13) -0.4797(2) -0.59462(13) 0.0395(5) Uani 1 1 d . . .
N4 N -0.14534(13) -0.4582(2) -0.40704(12) 0.0370(5) Uani 1 1 d . . .
N5 N -0.15772(13) -0.3552(2) -0.54918(12) 0.0383(5) Uani 1 1 d . . .
N6 N -0.29550(13) -0.6932(2) -0.44900(12) 0.0387(5) Uani 1 1 d . . .
N7 N -0.18489(12) -0.6820(2) -0.55032(12) 0.0369(5) Uani 1 1 d . . .
C1 C -0.34848(19) -0.3582(4) -0.33884(16) 0.0538(8) Uani 1 1 d . . .
H1B H -0.3473 -0.3117 -0.2902 0.065 Uiso 1 1 calc R . .
H1A H -0.4025 -0.3975 -0.3516 0.065 Uiso 1 1 calc R . .
C2 C -0.3288(2) -0.2433(3) -0.39689(16) 0.0526(8) Uani 1 1 d . . .
H2B H -0.3695 -0.1656 -0.4003 0.063 Uiso 1 1 calc R . .
H2A H -0.2764 -0.1986 -0.3825 0.063 Uiso 1 1 calc R . .
C3 C -0.38039(17) -0.2840(3) -0.52216(15) 0.0456(7) Uani 1 1 d . . .
H3 H -0.4177 -0.2084 -0.5174 0.055 Uiso 1 1 calc R . .
C4 C -0.37962(15) -0.3690(3) -0.59079(14) 0.0396(6) Uani 1 1 d . . .
C5 C -0.33901(18) -0.5474(3) -0.66215(16) 0.0473(7) Uani 1 1 d . . .
H5 H -0.3084 -0.6287 -0.6745 0.057 Uiso 1 1 calc R . .
C6 C -0.39811(18) -0.4861(3) -0.71039(16) 0.0503(7) Uani 1 1 d . . .
H10C H -0.4121 -0.5192 -0.7588 0.060 Uiso 1 1 calc R . .
C7 C -0.21329(17) -0.4443(4) -0.29317(15) 0.0475(7) Uani 1 1 d . . .
H7B H -0.2141 -0.4841 -0.2432 0.057 Uiso 1 1 calc R . .
H7A H -0.2063 -0.3377 -0.2892 0.057 Uiso 1 1 calc R . .
C8 C -0.14273(17) -0.5112(3) -0.32996(15) 0.0470(7) Uani 1 1 d . . .
H8B H -0.0919 -0.4824 -0.3027 0.056 Uiso 1 1 calc R . .
H8A H -0.1464 -0.6185 -0.3293 0.056 Uiso 1 1 calc R . .
C9 C -0.08800(16) -0.3821(3) -0.42738(15) 0.0405(6) Uani 1 1 d . . .
H9 H -0.0439 -0.3580 -0.3938 0.049 Uiso 1 1 calc R . .
C10 C -0.09193(15) -0.3324(3) -0.50447(14) 0.0371(6) Uani 1 1 d . . .
C11 C -0.14567(18) -0.3137(3) -0.62011(15) 0.0449(7) Uani 1 1 d . . .
H11 H -0.1859 -0.3222 -0.6595 0.054 Uiso 1 1 calc R . .
C12 C -0.07115(18) -0.2593(3) -0.62905(16) 0.0488(7) Uani 1 1 d . . .
H12 H -0.0541 -0.2276 -0.6742 0.059 Uiso 1 1 calc R . .
C13 C -0.32129(19) -0.6250(4) -0.32253(16) 0.0524(7) Uani 1 1 d . . .
H13B H -0.3627 -0.6181 -0.2880 0.063 Uiso 1 1 calc R . .
H13A H -0.2779 -0.6874 -0.3002 0.063 Uiso 1 1 calc R . .
C14 C -0.35712(18) -0.6933(4) -0.39526(16) 0.0520(7) Uani 1 1 d . . .
H14B H -0.3744 -0.7940 -0.3866 0.062 Uiso 1 1 calc R . .
H14A H -0.4041 -0.6367 -0.4151 0.062 Uiso 1 1 calc R . .
C15 C -0.26808(17) -0.8142(3) -0.47056(15) 0.0427(6) Uani 1 1 d . . .
H15 H -0.2856 -0.9040 -0.4525 0.051 Uiso 1 1 calc R . .
C16 C -0.20788(15) -0.8096(3) -0.52485(14) 0.0377(6) Uani 1 1 d . . .
C17 C -0.13210(16) -0.7021(3) -0.60330(15) 0.0450(7) Uani 1 1 d . . .
H17 H -0.1098 -0.6235 -0.6278 0.054 Uiso 1 1 calc R . .
C18 C -0.11467(18) -0.8461(3) -0.61749(16) 0.0531(8) Uani 1 1 d . . .
H18 H -0.0801 -0.8777 -0.6522 0.064 Uiso 1 1 calc R . .

loop_
_atom_site_aniso_label
_atom_site_aniso_U_11
_atom_site_aniso_U_22
_atom_site_aniso_U_33
_atom_site_aniso_U_23
_atom_site_aniso_U_13
_atom_site_aniso_U_12
Zn1 0.03210(16) 0.03365(17) 0.04231(18) 0.00002(13) -0.00241(12) 0.00147(12)
Cl1 0.0420(4) 0.0672(5) 0.0456(4) -0.0012(3) -0.0028(3) 0.0093(3)
Cl2 0.0479(4) 0.0515(4) 0.0477(4) 0.0079(3) 0.0084(3) -0.0026(3)
O1 0.0494(17) 0.121(3) 0.216(4) 0.018(3) -0.026(2) -0.0134(17)
O2 0.0657(16) 0.0723(17) 0.101(2) -0.0240(14) -0.0033(14) 0.0244(13)
O3 0.115(2) 0.128(3) 0.0527(15) -0.0207(16) -0.0098(15) 0.053(2)
O4 0.097(2) 0.123(2) 0.0805(19) 0.0457(18) 0.0177(16) 0.0275(18)
O5 0.272(6) 0.097(3) 0.229(5) -0.012(3) 0.079(5) 0.055(3)
O6 0.0641(19) 0.206(4) 0.108(3) 0.002(2) 0.0254(18) -0.020(2)
O7 0.119(3) 0.356(7) 0.102(3) 0.132(4) -0.009(2) -0.040(4)
O8 0.108(3) 0.216(4) 0.101(3) -0.025(3) 0.005(2) -0.075(3)
S1 0.0437(4) 0.0746(5) 0.0396(4) 0.0095(4) -0.0031(3) 0.0154(4)
S2 0.0381(4) 0.0578(5) 0.0556(5) 0.0078(4) 0.0120(3) -0.0051(3)
S3 0.0710(6) 0.0370(4) 0.0691(5) -0.0131(4) 0.0126(4) 0.0072(4)
N1 0.0391(12) 0.0511(14) 0.0326(11) -0.0022(10) 0.0042(9) 0.0020(10)
N2 0.0418(12) 0.0425(13) 0.0384(12) -0.0005(10) 0.0009(10) 0.0075(10)
N3 0.0359(12) 0.0394(13) 0.0417(12) -0.0001(10) -0.0038(9) 0.0031(9)
N4 0.0331(11) 0.0416(12) 0.0360(12) 0.0001(9) 0.0016(9) -0.0019(9)
N5 0.0408(12) 0.0346(12) 0.0394(12) -0.0012(9) 0.0024(9) -0.0026(9)
N6 0.0351(12) 0.0437(13) 0.0376(12) -0.0037(10) 0.0050(9) -0.0059(10)
N7 0.0333(11) 0.0355(12) 0.0415(12) 0.0010(9) 0.0011(9) 0.0037(9)
C1 0.0552(18) 0.068(2) 0.0387(16) -0.0120(15) 0.0088(13) 0.0126(16)
C2 0.0583(18) 0.0482(17) 0.0503(17) -0.0121(14) -0.0007(14) 0.0151(15)
C3 0.0419(15) 0.0475(16) 0.0479(16) 0.0060(13) 0.0068(12) 0.0138(13)
C4 0.0315(13) 0.0495(16) 0.0378(14) 0.0071(12) 0.0022(10) 0.0039(11)
C5 0.0465(16) 0.0482(16) 0.0462(16) -0.0052(13) -0.0013(13) 0.0019(13)
C6 0.0494(17) 0.063(2) 0.0373(15) 0.0010(13) -0.0026(12) -0.0016(14)
C7 0.0560(18) 0.0563(17) 0.0293(14) -0.0034(12) 0.0000(12) -0.0039(14)
C8 0.0407(15) 0.0614(19) 0.0372(14) 0.0086(13) -0.0054(11) -0.0033(13)
C9 0.0321(13) 0.0438(15) 0.0447(15) -0.0019(12) -0.0008(11) -0.0024(11)
C10 0.0326(13) 0.0356(14) 0.0438(15) -0.0039(11) 0.0073(11) -0.0021(11)
C11 0.0602(18) 0.0363(15) 0.0381(15) -0.0023(12) 0.0029(13) -0.0006(13)
C12 0.0609(19) 0.0431(16) 0.0446(16) 0.0010(13) 0.0173(14) 0.0030(14)
C13 0.0502(17) 0.067(2) 0.0421(16) 0.0025(14) 0.0156(13) -0.0069(15)
C14 0.0443(16) 0.0620(19) 0.0520(18) -0.0045(15) 0.0170(13) -0.0123(14)
C15 0.0490(16) 0.0341(14) 0.0445(16) 0.0003(12) 0.0014(12) -0.0083(12)
C16 0.0414(15) 0.0327(14) 0.0379(14) -0.0049(11) -0.0032(11) 0.0030(11)
C17 0.0411(15) 0.0523(17) 0.0415(16) 0.0015(13) 0.0038(12) 0.0035(13)
C18 0.0499(17) 0.061(2) 0.0495(17) -0.0154(15) 0.0076(13) 0.0045(15)

loop_
_atom_type_symbol
_atom_type_description
_atom_type_scat_dispersion_real
_atom_type_scat_dispersion_imag
_atom_type_scat_source
C C 0.0033 0.0016 'International Tables Vol C Tables 4.2.6.8 and 6.1.1.4'
H H 0.0000 0.0000 'International Tables Vol C Tables 4.2.6.8 and 6.1.1.4'
N N 0.0061 0.0033 'International Tables Vol C Tables 4.2.6.8 and 6.1.1.4'
O O 0.0106 0.0060 'International Tables Vol C Tables 4.2.6.8 and 6.1.1.4'
S S 0.1246 0.1234 'International Tables Vol C Tables 4.2.6.8 and 6.1.1.4'
Cl Cl 0.1484 0.1585 'International Tables Vol C Tables 4.2.6.8 and 6.1.1.4'
Zn Zn 0.2839 1.4301 'International Tables Vol C Tables 4.2.6.8 and 6.1.1.4'

loop_
_geom_angle_atom_site_label_1
_geom_angle_atom_site_label_2
_geom_angle_atom_site_label_3
_geom_angle
_geom_angle_site_symmetry_1
_geom_angle_site_symmetry_3
_geom_angle_publ_flag
N6 Zn1 N2 107.91(9) . . ?
N6 Zn1 N4 100.18(8) . . ?
N2 Zn1 N4 102.52(8) . . ?
N6 Zn1 N3 97.70(8) . . ?
N2 Zn1 N3 76.54(8) . . ?
N4 Zn1 N3 161.41(8) . . ?
N6 Zn1 N5 155.57(8) . . ?
N2 Zn1 N5 96.50(8) . . ?
N4 Zn1 N5 74.76(8) . . ?
N3 Zn1 N5 86.84(8) . . ?
N6 Zn1 N7 75.35(8) . . ?
N2 Zn1 N7 161.61(8) . . ?
N4 Zn1 N7 94.51(8) . . ?
N3 Zn1 N7 85.10(8) . . ?
N5 Zn1 N7 81.19(8) . . ?
O1 Cl1 O3 111.8(2) . . ?
O1 Cl1 O4 108.7(2) . . ?
O3 Cl1 O4 107.1(2) . . ?
O1 Cl1 O2 110.3(2) . . ?
O3 Cl1 O2 108.47(16) . . ?
O4 Cl1 O2 110.41(18) . . ?
O7 Cl2 O5 116.3(4) . . ?
O7 Cl2 O6 113.2(2) . . ?
O5 Cl2 O6 106.3(3) . . ?
O7 Cl2 O8 108.4(3) . . ?
O5 Cl2 O8 102.8(3) . . ?
O6 Cl2 O8 109.2(2) . . ?
C6 S1 C4 89.47(14) . . ?
C12 S2 C10 89.35(14) . . ?
C16 S3 C18 89.72(14) . . ?
C1 N1 C7 114.3(2) . . ?
C1 N1 C13 115.6(2) . . ?
C7 N1 C13 113.7(2) . . ?
C3 N2 C2 119.5(2) . . ?
C3 N2 Zn1 116.04(19) . . ?
C2 N2 Zn1 124.30(17) . . ?
C4 N3 C5 111.2(2) . . ?
C4 N3 Zn1 110.27(17) . . ?
C5 N3 Zn1 138.49(19) . . ?
C9 N4 C8 119.9(2) . . ?
C9 N4 Zn1 116.23(18) . . ?
C8 N4 Zn1 123.78(17) . . ?
C10 N5 C11 110.3(2) . . ?
C10 N5 Zn1 110.12(17) . . ?
C11 N5 Zn1 138.02(18) . . ?
C15 N6 C14 119.7(2) . . ?
C15 N6 Zn1 117.71(19) . . ?
C14 N6 Zn1 122.59(19) . . ?
C16 N7 C17 110.7(2) . . ?
C16 N7 Zn1 108.81(17) . . ?
C17 N7 Zn1 140.45(19) . . ?
N1 C1 C2 109.8(2) . . ?
N1 C1 H1B 109.7 . . ?
C2 C1 H1B 109.7 . . ?
N1 C1 H1A 109.7 . . ?
C2 C1 H1A 109.7 . . ?
H1B C1 H1A 108.2 . . ?
N2 C2 C1 108.5(2) . . ?
N2 C2 H2B 110.0 . . ?
C1 C2 H2B 110.0 . . ?
N2 C2 H2A 110.0 . . ?
C1 C2 H2A 110.0 . . ?
H2B C2 H2A 108.4 . . ?
N2 C3 C4 116.9(2) . . ?
N2 C3 H3 121.6 . . ?
C4 C3 H3 121.6 . . ?
N3 C4 C3 120.1(2) . . ?
N3 C4 S1 114.3(2) . . ?
C3 C4 S1 125.6(2) . . ?
N3 C5 C6 114.3(3) . . ?
N3 C5 H5 122.9 . . ?
C6 C5 H5 122.9 . . ?
C5 C6 S1 110.8(2) . . ?
C5 C6 H10C 124.6 . . ?
S1 C6 H10C 124.6 . . ?
N1 C7 C8 110.6(2) . . ?
N1 C7 H7B 109.5 . . ?
C8 C7 H7B 109.5 . . ?
N1 C7 H7A 109.5 . . ?
C8 C7 H7A 109.5 . . ?
H7B C7 H7A 108.1 . . ?
N4 C8 C7 109.1(2) . . ?
N4 C8 H8B 109.9 . . ?
C7 C8 H8B 109.9 . . ?
N4 C8 H8A 109.9 . . ?
C7 C8 H8A 109.9 . . ?
H8B C8 H8A 108.3 . . ?
N4 C9 C10 118.7(2) . . ?
N4 C9 H9 120.7 . . ?
C10 C9 H9 120.7 . . ?
N5 C10 C9 119.9(2) . . ?
N5 C10 S2 114.7(2) . . ?
C9 C10 S2 125.15(19) . . ?
C12 C11 N5 115.2(3) . . ?
C12 C11 H11 122.4 . . ?
N5 C11 H11 122.4 . . ?
C11 C12 S2 110.4(2) . . ?
C11 C12 H12 124.8 . . ?
S2 C12 H12 124.8 . . ?
N1 C13 C14 109.8(2) . . ?
N1 C13 H13B 109.7 . . ?
C14 C13 H13B 109.7 . . ?
N1 C13 H13A 109.7 . . ?
C14 C13 H13A 109.7 . . ?
H13B C13 H13A 108.2 . . ?
N6 C14 C13 109.1(2) . . ?
N6 C14 H14B 109.9 . . ?
C13 C14 H14B 109.9 . . ?
N6 C14 H14A 109.9 . . ?
C13 C14 H14A 109.9 . . ?
H14B C14 H14A 108.3 . . ?
N6 C15 C16 118.1(2) . . ?
N6 C15 H15 121.0 . . ?
C16 C15 H15 121.0 . . ?
N7 C16 C15 119.9(2) . . ?
N7 C16 S3 114.8(2) . . ?
C15 C16 S3 125.2(2) . . ?
C18 C17 N7 114.8(3) . . ?
C18 C17 H17 122.6 . . ?
N7 C17 H17 122.6 . . ?
C17 C18 S3 109.9(2) . . ?
C17 C18 H18 125.0 . . ?
S3 C18 H18 125.0 . . ?

loop_
_geom_bond_atom_site_label_1
_geom_bond_atom_site_label_2
_geom_bond_distance
_geom_bond_site_symmetry_2
_geom_bond_publ_flag
Zn1 N6 2.121(2) . ?
Zn1 N2 2.136(2) . ?
Zn1 N4 2.183(2) . ?
Zn1 N3 2.206(2) . ?
Zn1 N5 2.283(2) . ?
Zn1 N7 2.300(2) . ?
Cl1 O1 1.399(3) . ?
Cl1 O3 1.413(3) . ?
Cl1 O4 1.421(3) . ?
Cl1 O2 1.438(2) . ?
Cl2 O7 1.334(3) . ?
Cl2 O5 1.344(4) . ?
Cl2 O6 1.390(3) . ?
Cl2 O8 1.421(3) . ?
S1 C6 1.693(3) . ?
S1 C4 1.707(3) . ?
S2 C12 1.696(3) . ?
S2 C10 1.708(3) . ?
S3 C16 1.696(3) . ?
S3 C18 1.705(3) . ?
N1 C1 1.448(4) . ?
N1 C7 1.456(3) . ?
N1 C13 1.460(4) . ?
N2 C3 1.270(3) . ?
N2 C2 1.466(3) . ?
N3 C4 1.314(3) . ?
N3 C5 1.358(4) . ?
N4 C9 1.254(3) . ?
N4 C8 1.465(3) . ?
N5 C10 1.310(3) . ?
N5 C11 1.364(3) . ?
N6 C15 1.258(3) . ?
N6 C14 1.471(3) . ?
N7 C16 1.309(3) . ?
N7 C17 1.365(3) . ?
C1 C2 1.529(4) . ?
C1 H1B 0.9700 . ?
C1 H1A 0.9700 . ?
C2 H2B 0.9700 . ?
C2 H2A 0.9700 . ?
C3 C4 1.456(4) . ?
C3 H3 0.9300 . ?
C5 C6 1.364(4) . ?
C5 H5 0.9300 . ?
C6 H10C 0.9300 . ?
C7 C8 1.521(4) . ?
C7 H7B 0.9700 . ?
C7 H7A 0.9700 . ?
C8 H8B 0.9700 . ?
C8 H8A 0.9700 . ?
C9 C10 1.455(4) . ?
C9 H9 0.9300 . ?
C11 C12 1.352(4) . ?
C11 H11 0.9300 . ?
C12 H12 0.9300 . ?
C13 C14 1.518(4) . ?
C13 H13B 0.9700 . ?
C13 H13A 0.9700 . ?
C14 H14B 0.9700 . ?
C14 H14A 0.9700 . ?
C15 C16 1.461(4) . ?
C15 H15 0.9300 . ?
C17 C18 1.360(4) . ?
C17 H17 0.9300 . ?
C18 H18 0.9300 . ?

loop_
_geom_torsion_atom_site_label_1
_geom_torsion_atom_site_label_2
_geom_torsion_atom_site_label_3
_geom_torsion_atom_site_label_4
_geom_torsion
_geom_torsion_site_symmetry_1
_geom_torsion_site_symmetry_2
_geom_torsion_site_symmetry_3
_geom_torsion_site_symmetry_4
_geom_torsion_publ_flag
N6 Zn1 N2 C3 -95.3(2) . . . . ?
N4 Zn1 N2 C3 159.5(2) . . . . ?
N3 Zn1 N2 C3 -1.5(2) . . . . ?
N5 Zn1 N2 C3 83.7(2) . . . . ?
N7 Zn1 N2 C3 2.1(4) . . . . ?
N6 Zn1 N2 C2 80.0(2) . . . . ?
N4 Zn1 N2 C2 -25.1(2) . . . . ?
N3 Zn1 N2 C2 173.9(2) . . . . ?
N5 Zn1 N2 C2 -100.9(2) . . . . ?
N7 Zn1 N2 C2 177.5(2) . . . . ?
N6 Zn1 N3 C4 109.66(19) . . . . ?
N2 Zn1 N3 C4 3.00(18) . . . . ?
N4 Zn1 N3 C4 -86.3(3) . . . . ?
N5 Zn1 N3 C4 -94.45(19) . . . . ?
N7 Zn1 N3 C4 -175.87(19) . . . . ?
N6 Zn1 N3 C5 -73.8(3) . . . . ?
N2 Zn1 N3 C5 179.6(3) . . . . ?
N4 Zn1 N3 C5 90.3(4) . . . . ?
N5 Zn1 N3 C5 82.1(3) . . . . ?
N7 Zn1 N3 C5 0.7(3) . . . . ?
N6 Zn1 N4 C9 155.8(2) . . . . ?
N2 Zn1 N4 C9 -93.1(2) . . . . ?
N3 Zn1 N4 C9 -8.1(4) . . . . ?
N5 Zn1 N4 C9 0.3(2) . . . . ?
N7 Zn1 N4 C9 79.9(2) . . . . ?
N6 Zn1 N4 C8 -27.0(2) . . . . ?
N2 Zn1 N4 C8 84.1(2) . . . . ?
N3 Zn1 N4 C8 169.0(2) . . . . ?
N5 Zn1 N4 C8 177.5(2) . . . . ?
N7 Zn1 N4 C8 -102.9(2) . . . . ?
N6 Zn1 N5 C10 -78.1(3) . . . . ?
N2 Zn1 N5 C10 104.12(18) . . . . ?
N4 Zn1 N5 C10 2.88(17) . . . . ?
N3 Zn1 N5 C10 -179.81(18) . . . . ?
N7 Zn1 N5 C10 -94.29(18) . . . . ?
N6 Zn1 N5 C11 85.4(3) . . . . ?
N2 Zn1 N5 C11 -92.4(3) . . . . ?
N4 Zn1 N5 C11 166.4(3) . . . . ?
N3 Zn1 N5 C11 -16.3(3) . . . . ?
N7 Zn1 N5 C11 69.2(3) . . . . ?
N2 Zn1 N6 C15 164.28(19) . . . . ?
N4 Zn1 N6 C15 -88.9(2) . . . . ?
N3 Zn1 N6 C15 86.0(2) . . . . ?
N5 Zn1 N6 C15 -13.4(3) . . . . ?
N7 Zn1 N6 C15 3.15(19) . . . . ?
N2 Zn1 N6 C14 -17.3(2) . . . . ?
N4 Zn1 N6 C14 89.5(2) . . . . ?
N3 Zn1 N6 C14 -95.6(2) . . . . ?
N5 Zn1 N6 C14 165.01(19) . . . . ?
N7 Zn1 N6 C14 -178.4(2) . . . . ?
N6 Zn1 N7 C16 -3.32(16) . . . . ?
N2 Zn1 N7 C16 -106.1(3) . . . . ?
N4 Zn1 N7 C16 96.03(17) . . . . ?
N3 Zn1 N7 C16 -102.62(17) . . . . ?
N5 Zn1 N7 C16 169.83(17) . . . . ?
N6 Zn1 N7 C17 176.5(3) . . . . ?
N2 Zn1 N7 C17 73.8(4) . . . . ?
N4 Zn1 N7 C17 -84.1(3) . . . . ?
N3 Zn1 N7 C17 77.2(3) . . . . ?
N5 Zn1 N7 C17 -10.3(3) . . . . ?
C7 N1 C1 C2 80.4(3) . . . . ?
C13 N1 C1 C2 -144.6(2) . . . . ?
C3 N2 C2 C1 114.8(3) . . . . ?
Zn1 N2 C2 C1 -60.4(3) . . . . ?
N1 C1 C2 N2 57.0(3) . . . . ?
C2 N2 C3 C4 -175.9(3) . . . . ?
Zn1 N2 C3 C4 -0.3(3) . . . . ?
C5 N3 C4 C3 178.2(3) . . . . ?
Zn1 N3 C4 C3 -4.3(3) . . . . ?
C5 N3 C4 S1 -0.4(3) . . . . ?
Zn1 N3 C4 S1 177.13(12) . . . . ?
N2 C3 C4 N3 3.3(4) . . . . ?
N2 C3 C4 S1 -178.3(2) . . . . ?
C6 S1 C4 N3 0.1(2) . . . . ?
C6 S1 C4 C3 -178.4(3) . . . . ?
C4 N3 C5 C6 0.6(4) . . . . ?
Zn1 N3 C5 C6 -175.9(2) . . . . ?
N3 C5 C6 S1 -0.5(4) . . . . ?
C4 S1 C6 C5 0.2(2) . . . . ?
C1 N1 C7 C8 -142.7(3) . . . . ?
C13 N1 C7 C8 81.5(3) . . . . ?
C9 N4 C8 C7 117.7(3) . . . . ?
Zn1 N4 C8 C7 -59.4(3) . . . . ?
N1 C7 C8 N4 55.4(3) . . . . ?
C8 N4 C9 C10 179.4(2) . . . . ?
Zn1 N4 C9 C10 -3.3(3) . . . . ?
C11 N5 C10 C9 -174.0(2) . . . . ?
Zn1 N5 C10 C9 -5.6(3) . . . . ?
C11 N5 C10 S2 0.9(3) . . . . ?
Zn1 N5 C10 S2 169.26(12) . . . . ?
N4 C9 C10 N5 6.4(4) . . . . ?
N4 C9 C10 S2 -167.9(2) . . . . ?
C12 S2 C10 N5 -1.1(2) . . . . ?
C12 S2 C10 C9 173.5(2) . . . . ?
C10 N5 C11 C12 -0.2(3) . . . . ?
Zn1 N5 C11 C12 -163.7(2) . . . . ?
N5 C11 C12 S2 -0.7(3) . . . . ?
C10 S2 C12 C11 1.0(2) . . . . ?
C1 N1 C13 C14 84.7(3) . . . . ?
C7 N1 C13 C14 -140.1(2) . . . . ?
C15 N6 C14 C13 113.9(3) . . . . ?
Zn1 N6 C14 C13 -64.4(3) . . . . ?
N1 C13 C14 N6 55.3(3) . . . . ?
C14 N6 C15 C16 179.1(2) . . . . ?
Zn1 N6 C15 C16 -2.5(3) . . . . ?
C17 N7 C16 C15 -176.5(2) . . . . ?
Zn1 N7 C16 C15 3.4(3) . . . . ?
C17 N7 C16 S3 1.2(3) . . . . ?
Zn1 N7 C16 S3 -178.93(11) . . . . ?
N6 C15 C16 N7 -0.9(4) . . . . ?
N6 C15 C16 S3 -178.39(19) . . . . ?
C18 S3 C16 N7 -1.2(2) . . . . ?
C18 S3 C16 C15 176.4(2) . . . . ?
C16 N7 C17 C18 -0.5(3) . . . . ?
Zn1 N7 C17 C18 179.67(19) . . . . ?
N7 C17 C18 S3 -0.4(3) . . . . ?
C16 S3 C18 C17 0.9(2) . . . . ?
